data_4035285
loop_
_publ_author_name
'Xi, Ning'
'Sun, Xiaohua'
'Li, Minxiong'
'Sun, Mingming'
'Xi, Michael A.'
'Zhan, Zeping'
'Yao, Jia'
'Bai, Xu'
'Wu, Yanjun'
'Liao, Min'

_publ_section_title
;
 Noncovalent Interactions of Fluorine with Amide and CH<sub>2</sub> Groups
 in N-Phenyl \g-Lactams: Covalently Identical Fluorine Atoms in
 Nonequivalent Chemical Environments.
;
_journal_issue 19
_journal_name_full 'The Journal of organic chemistry'
_journal_page_first 11586
_journal_page_last 11594
_journal_paper_doi 10.1021/acs.joc.8b01562
_journal_volume 83
_journal_year 2018
_chemical_absolute_configuration ad
_chemical_formula_sum 'C11 H11 F2 N O'
_chemical_formula_weight 211.21
_space_group_IT_number 19
_space_group_name_Hall 'P 2ac 2ab'
_space_group_name_H-M_alt 'P 21 21 21'
_symmetry_cell_setting orthorhombic
_symmetry_space_group_name_H-M 'P 21 21 21'
_atom_sites_solution_hydrogens geom
_atom_sites_solution_primary direct
_atom_sites_solution_secondary difmap
_audit_creation_method SHELXL-97
_cell_angle_alpha 90.00
_cell_angle_beta 90.00
_cell_angle_gamma 90.00
_cell_formula_units_Z 4
_cell_length_a 8.7532(3)
_cell_length_b 9.7766(3)
_cell_length_c 11.3827(3)
_cell_measurement_reflns_used 3175
_cell_measurement_temperature 150(2)
_cell_measurement_theta_max 65.0610
_cell_measurement_theta_min 5.9460
_cell_volume 974.09(5)
_computing_structure_refinement 'SHELXL-97 (Sheldrick, 1997)'
_computing_structure_solution 'SHELXS-97 (Sheldrick, 1990)'
_diffrn_ambient_temperature 150(2)
_diffrn_detector_area_resol_mean 10.5058
_diffrn_measured_fraction_theta_full 0.978
_diffrn_measured_fraction_theta_max 0.978
_diffrn_measurement_device_type 'Xcalibur, Atlas, Gemini ultra'
_diffrn_measurement_method '\w scans'
_diffrn_radiation_monochromator mirror
_diffrn_radiation_source 'Enhance Ultra (Cu) X-ray Source'
_diffrn_radiation_type CuK\a
_diffrn_radiation_wavelength 1.54178
_diffrn_reflns_av_R_equivalents 0.0222
_diffrn_reflns_av_sigmaI/netI 0.0228
_diffrn_reflns_limit_h_max 9
_diffrn_reflns_limit_h_min -10
_diffrn_reflns_limit_k_max 11
_diffrn_reflns_limit_k_min -10
_diffrn_reflns_limit_l_max 9
_diffrn_reflns_limit_l_min -13
_diffrn_reflns_number 5040
_diffrn_reflns_theta_full 65.27
_diffrn_reflns_theta_max 65.27
_diffrn_reflns_theta_min 5.97
_exptl_absorpt_coefficient_mu 1.014
_exptl_absorpt_correction_T_max 0.9233
_exptl_absorpt_correction_T_min 0.7507
_exptl_absorpt_correction_type multi-scan
_exptl_crystal_colour colourless
_exptl_crystal_density_diffrn 1.440
_exptl_crystal_density_method 'not measured'
_exptl_crystal_description plate
_exptl_crystal_F_000 440
_exptl_crystal_size_max 0.30
_exptl_crystal_size_mid 0.20
_exptl_crystal_size_min 0.08
_refine_diff_density_max 0.141
_refine_diff_density_min -0.231
_refine_diff_density_rms 0.056
_refine_ls_abs_structure_details 'Flack H D (1983), Acta Cryst. A39, 876-881'
_refine_ls_abs_structure_Flack -0.18(16)
_refine_ls_extinction_method none
_refine_ls_goodness_of_fit_ref 1.071
_refine_ls_hydrogen_treatment mixed
_refine_ls_matrix_type full
_refine_ls_number_parameters 137
_refine_ls_number_reflns 1610
_refine_ls_number_restraints 0
_refine_ls_restrained_S_all 1.071
_refine_ls_R_factor_all 0.0361
_refine_ls_R_factor_gt 0.0327
_refine_ls_shift/su_max 0.002
_refine_ls_shift/su_mean 0.000
_refine_ls_structure_factor_coef Fsqd
_refine_ls_weighting_details 'calc w=1/[\s^2^(Fo^2^)+(0.0525P)^2^+0.0660P] where P=(Fo^2^+2Fc^2^)/3'
_refine_ls_weighting_scheme calc
_refine_ls_wR_factor_gt 0.0801
_refine_ls_wR_factor_ref 0.0827
_reflns_number_gt 1501
_reflns_number_total 1610
_reflns_threshold_expression >2sigma(I)
_cod_data_source_file jo8b01562_si_001.cif
_cod_data_source_block Compound_2
_cod_database_code 4035285

loop_
_symmetry_equiv_pos_as_xyz
'x, y, z'
'-x+1/2, -y, z+1/2'
'-x, y+1/2, -z+1/2'
'x+1/2, -y+1/2, -z'

loop_
_atom_site_label
_atom_site_type_symbol
_atom_site_fract_x
_atom_site_fract_y
_atom_site_fract_z
_atom_site_U_iso_or_equiv
_atom_site_adp_type
_atom_site_occupancy
_atom_site_symmetry_multiplicity
_atom_site_calc_flag
_atom_site_refinement_flags
F1 F 1.03063(12) 0.55445(12) 0.87520(9) 0.0377(3) Uani 1 1 d .
F2 F 0.66160(12) 0.90165(11) 0.88011(9) 0.0330(3) Uani 1 1 d .
C1 C 0.9392(2) 0.64338(19) 0.81644(14) 0.0245(4) Uani 1 1 d .
C2 C 0.8469(2) 0.72801(17) 0.88303(15) 0.0210(4) Uani 1 1 d .
O1 O 0.93358(15) 0.94122(13) 1.03800(10) 0.0312(3) Uani 1 1 d .
C3 C 0.7564(2) 0.81757(18) 0.81888(15) 0.0232(4) Uani 1 1 d .
C4 C 0.7564(2) 0.8242(2) 0.69894(15) 0.0261(4) Uani 1 1 d .
H4 H 0.6919 0.8874 0.6594 0.031 Uiso 1 1 calc R
N1 N 0.84422(17) 0.72353(14) 1.00750(13) 0.0228(4) Uani 1 1 d .
C6 C 0.9437(2) 0.64533(19) 0.69551(14) 0.0261(4) Uani 1 1 d .
H6 H 1.0089 0.5845 0.6539 0.031 Uiso 1 1 calc R
C5 C 0.8516(2) 0.73755(18) 0.63505(15) 0.0248(4) Uani 1 1 d .
C7 C 0.88603(19) 0.83168(19) 1.07549(15) 0.0245(4) Uani 1 1 d .
C8 C 0.7977(2) 0.60130(19) 1.07231(15) 0.0288(4) Uani 1 1 d .
H8 H 0.8718 0.5260 1.0608 0.035 Uiso 1 1 calc R
H7 H 0.6952 0.5700 1.0470 0.035 Uiso 1 1 calc R
C9 C 0.7953(3) 0.6483(2) 1.20086(15) 0.0353(5) Uani 1 1 d .
H9A H 0.6893 0.6509 1.2310 0.042 Uiso 1 1 calc R
H9B H 0.8559 0.5852 1.2505 0.042 Uiso 1 1 calc R
C10 C 0.8655(2) 0.79160(19) 1.20199(16) 0.0283(4) Uani 1 1 d .
H10A H 0.7969 0.8568 1.2424 0.034 Uiso 1 1 calc R
H10B H 0.9652 0.7908 1.2431 0.034 Uiso 1 1 calc R
C11 C 0.8552(3) 0.7461(2) 0.50286(18) 0.0356(5) Uani 1 1 d .
H11A H 0.7523 0.7306 0.4717 0.053 Uiso 1 1 calc R
H11B H 0.9249 0.6764 0.4719 0.053 Uiso 1 1 calc R
H11C H 0.8909 0.8370 0.4791 0.053 Uiso 1 1 calc R

loop_
_atom_site_aniso_label
_atom_site_aniso_U_11
_atom_site_aniso_U_22
_atom_site_aniso_U_33
_atom_site_aniso_U_23
_atom_site_aniso_U_13
_atom_site_aniso_U_12
F1 0.0456(7) 0.0396(7) 0.0279(5) -0.0011(5) -0.0039(5) 0.0208(6)
F2 0.0370(6) 0.0338(7) 0.0282(5) 0.0008(5) 0.0061(5) 0.0146(5)
C1 0.0281(9) 0.0224(10) 0.0231(9) 0.0012(8) -0.0054(7) 0.0036(8)
C2 0.0223(9) 0.0201(10) 0.0207(9) 0.0005(7) 0.0019(7) -0.0016(8)
O1 0.0413(8) 0.0250(7) 0.0273(7) -0.0034(6) 0.0064(5) -0.0046(7)
C3 0.0249(10) 0.0213(10) 0.0236(9) -0.0025(8) 0.0033(7) -0.0001(8)
C4 0.0277(10) 0.0254(10) 0.0252(9) 0.0047(8) -0.0014(7) -0.0008(8)
N1 0.0295(8) 0.0213(8) 0.0178(7) 0.0002(6) 0.0015(6) -0.0006(6)
C6 0.0293(9) 0.0245(10) 0.0245(9) -0.0061(8) 0.0030(8) 0.0010(8)
C5 0.0287(10) 0.0240(10) 0.0217(10) -0.0007(7) -0.0013(8) -0.0073(9)
C7 0.0248(10) 0.0249(10) 0.0239(9) -0.0023(8) 0.0031(7) 0.0016(8)
C8 0.0341(10) 0.0277(10) 0.0246(9) 0.0068(8) -0.0017(8) -0.0053(8)
C9 0.0500(12) 0.0311(11) 0.0249(10) 0.0015(9) 0.0060(9) 0.0022(10)
C10 0.0341(10) 0.0317(11) 0.0191(9) -0.0025(8) 0.0006(7) 0.0014(9)
C11 0.0505(13) 0.0336(11) 0.0228(10) 0.0005(8) 0.0028(9) -0.0024(11)

loop_
_atom_type_symbol
_atom_type_description
_atom_type_scat_dispersion_real
_atom_type_scat_dispersion_imag
_atom_type_scat_source
C C 0.0181 0.0091 'International Tables Vol C Tables 4.2.6.8 and 6.1.1.4'
H H 0.0000 0.0000 'International Tables Vol C Tables 4.2.6.8 and 6.1.1.4'
N N 0.0311 0.0180 'International Tables Vol C Tables 4.2.6.8 and 6.1.1.4'
O O 0.0492 0.0322 'International Tables Vol C Tables 4.2.6.8 and 6.1.1.4'
F F 0.0727 0.0534 'International Tables Vol C Tables 4.2.6.8 and 6.1.1.4'

loop_
_geom_angle_atom_site_label_1
_geom_angle_atom_site_label_2
_geom_angle_atom_site_label_3
_geom_angle
F1 C1 C6 118.95(16)
F1 C1 C2 117.23(15)
C6 C1 C2 123.82(17)
C1 C2 C3 114.99(16)
C1 C2 N1 122.61(16)
C3 C2 N1 122.39(15)
F2 C3 C4 118.90(16)
F2 C3 C2 117.37(15)
C4 C3 C2 123.72(17)
C3 C4 C5 119.52(17)
C3 C4 H4 120.2
C5 C4 H4 120.2
C7 N1 C2 122.69(15)
C7 N1 C8 115.03(14)
C2 N1 C8 122.28(14)
C1 C6 C5 119.11(17)
C1 C6 H6 120.4
C5 C6 H6 120.4
C6 C5 C4 118.84(16)
C6 C5 C11 121.15(17)
C4 C5 C11 120.00(17)
O1 C7 N1 124.91(16)
O1 C7 C10 127.01(16)
N1 C7 C10 108.07(15)
N1 C8 C9 103.90(15)
N1 C8 H8 111.0
C9 C8 H8 111.0
N1 C8 H7 111.0
C9 C8 H7 111.0
H8 C8 H7 109.0
C10 C9 C8 106.08(15)
C10 C9 H9A 110.5
C8 C9 H9A 110.5
C10 C9 H9B 110.5
C8 C9 H9B 110.5
H9A C9 H9B 108.7
C7 C10 C9 106.18(14)
C7 C10 H10A 110.5
C9 C10 H10A 110.5
C7 C10 H10B 110.5
C9 C10 H10B 110.5
H10A C10 H10B 108.7
C5 C11 H11A 109.5
C5 C11 H11B 109.5
H11A C11 H11B 109.5
C5 C11 H11C 109.5
H11A C11 H11C 109.5
H11B C11 H11C 109.5

loop_
_geom_bond_atom_site_label_1
_geom_bond_atom_site_label_2
_geom_bond_distance
F1 C1 1.358(2)
F2 C3 1.360(2)
C1 C6 1.377(2)
C1 C2 1.383(2)
C2 C3 1.388(2)
C2 N1 1.418(2)
O1 C7 1.226(2)
C3 C4 1.367(2)
C4 C5 1.393(3)
C4 H4 0.9500
N1 C7 1.360(2)
N1 C8 1.462(2)
C6 C5 1.392(3)
C6 H6 0.9500
C5 C11 1.507(3)
C7 C10 1.503(3)
C8 C9 1.534(2)
C8 H8 0.9900
C8 H7 0.9900
C9 C10 1.530(3)
C9 H9A 0.9900
C9 H9B 0.9900
C10 H10A 0.9900
C10 H10B 0.9900
C11 H11A 0.9800
C11 H11B 0.9800
C11 H11C 0.9800

loop_
_geom_torsion_atom_site_label_1
_geom_torsion_atom_site_label_2
_geom_torsion_atom_site_label_3
_geom_torsion_atom_site_label_4
_geom_torsion
F1 C1 C2 C3 179.60(15)
C6 C1 C2 C3 0.1(3)
F1 C1 C2 N1 -0.6(3)
C6 C1 C2 N1 179.82(17)
C1 C2 C3 F2 178.99(16)
N1 C2 C3 F2 -0.8(3)
C1 C2 C3 C4 -0.2(3)
N1 C2 C3 C4 -179.95(17)
F2 C3 C4 C5 -179.26(15)
C2 C3 C4 C5 -0.1(3)
C1 C2 N1 C7 117.6(2)
C3 C2 N1 C7 -62.6(2)
C1 C2 N1 C8 -61.7(2)
C3 C2 N1 C8 118.0(2)
F1 C1 C6 C5 -179.19(16)
C2 C1 C6 C5 0.4(3)
C1 C6 C5 C4 -0.6(3)
C1 C6 C5 C11 178.46(18)
C3 C4 C5 C6 0.5(3)
C3 C4 C5 C11 -178.59(18)
C2 N1 C7 O1 -2.1(3)
C8 N1 C7 O1 177.30(17)
C2 N1 C7 C10 178.70(15)
C8 N1 C7 C10 -1.9(2)
C7 N1 C8 C9 6.7(2)
C2 N1 C8 C9 -173.91(17)
N1 C8 C9 C10 -8.5(2)
O1 C7 C10 C9 177.01(19)
N1 C7 C10 C9 -3.8(2)
C8 C9 C10 C7 7.6(2)
